data_7028383
loop_
_publ_author_name
'Mirzaei, Masoud'
'Eshtiagh-Hosseini, Hossein'
'Lotfian, Nahid'
'Salimi, Alireza'
'Bauz\'a, Antonio'
'Van Deun, Rik'
'Decadt, Roel'
'Barcel\'o-Oliver, Miquel'
'Frontera, Antonio'

_publ_section_title
;
 Syntheses, structures, properties and DFT study of hybrid
 inorganic-organic architectures constructed from trinuclear lanthanide
 frameworks and Keggin-type polyoxometalates.
;
_journal_issue 4
_journal_name_full 'Dalton transactions (Cambridge, England : 2003)'
_journal_page_first 1906
_journal_page_last 1916
_journal_paper_doi 10.1039/c3dt51971f
_journal_volume 43
_journal_year 2014
_chemical_absolute_configuration ad
_chemical_compound_source 'synthesis as described'
_chemical_formula_moiety 'C21 H63 La3 N3 Na O82 Si W12'
_chemical_formula_sum 'C21 H63 La3 N3 Na O82 Si W12'
_chemical_formula_weight 4343.75
_chemical_name_systematic
;
 ?
;
_space_group_IT_number 146
_symmetry_cell_setting trigonal
_symmetry_Int_Tables_number 146
_symmetry_space_group_name_Hall 'R 3'
_symmetry_space_group_name_H-M 'R 3 :H'
_atom_sites_solution_hydrogens geom
_audit_conform_dict_location ftp://ftp.iucr.org/pub/cif_core.dic
_audit_conform_dict_name cif_core.dic
_audit_conform_dict_version 2.4.3
_audit_creation_date 2013-09-30T13:35:57-00:00
_audit_creation_method 'WinGX routine CIF_UPDATE'
_cell_angle_alpha 90
_cell_angle_beta 90
_cell_angle_gamma 120
_cell_formula_units_Z 3
_cell_length_a 17.982(5)
_cell_length_b 17.982(5)
_cell_length_c 21.190(10)
_cell_measurement_reflns_used 15467
_cell_measurement_temperature 120(2)
_cell_measurement_theta_max 25.64
_cell_measurement_theta_min 2.325
_cell_measurement_wavelength 0.71073
_cell_volume 5934(4)
_computing_cell_refinement 'X-Area 1.31 (Stoe & Cie GmbH, 2005)'
_computing_data_collection 'X-Area 1.31 (Stoe & Cie GmbH, 2005)'
_computing_data_reduction 'X-Area 1.31 (Stoe & Cie GmbH, 2005)'
_computing_molecular_graphics 'Ortep-3 for Windows (Farrugia, 1997)'
_computing_publication_material 'WinGX publication routines (Farrugia, 1999)'
_computing_structure_refinement 'SHELXL-2013 (Sheldrick, 2013)'
_computing_structure_solution 'SIR2004 (Giacovazzo et al, 2004)'
_diffrn_ambient_temperature 120(2)
_diffrn_detector_area_resol_mean '0.15 mm'
_diffrn_measured_fraction_theta_full 0.999
_diffrn_measured_fraction_theta_max 0.999
_diffrn_measurement_device_type 'STOE IPDS II'
_diffrn_measurement_method 'rotation method'
_diffrn_radiation_probe x-ray
_diffrn_radiation_type MoK\a
_diffrn_radiation_wavelength 0.71073
_diffrn_reflns_Laue_measured_fraction_full 0.999
_diffrn_reflns_Laue_measured_fraction_max 0.999
_diffrn_reflns_limit_h_max 21
_diffrn_reflns_limit_h_min -21
_diffrn_reflns_limit_k_max 21
_diffrn_reflns_limit_k_min -21
_diffrn_reflns_limit_l_max 25
_diffrn_reflns_limit_l_min -25
_diffrn_reflns_number 15467
_diffrn_reflns_point_group_measured_fraction_full 0.999
_diffrn_reflns_point_group_measured_fraction_max 0.999
_diffrn_reflns_theta_full 25.242
_diffrn_reflns_theta_max 25.64
_diffrn_reflns_theta_min 2.325
_exptl_absorpt_coefficient_mu 18.9710
_exptl_absorpt_correction_T_max 0.2852
_exptl_absorpt_correction_T_min 0.1114
_exptl_absorpt_correction_type analytical
_exptl_absorpt_process_details
;
(see. N.W. Alcock (1970). Cryst. Computing, p271)
;
_exptl_crystal_colour yellow
_exptl_crystal_density_diffrn 3.647
_exptl_crystal_density_method 'not measured'
_exptl_crystal_description prism
_exptl_crystal_F_000 5850
_exptl_crystal_size_max 0.2
_exptl_crystal_size_mid 0.1
_exptl_crystal_size_min 0.08
_refine_diff_density_max 5.852
_refine_diff_density_min -3.155
_refine_diff_density_rms 0.47
_refine_ls_abs_structure_details
;
 Flack x determined using 1591 quotients [(I+)-(I-)]/[(I+)+(I-)]
 (Parsons and Flack (2004), Acta Cryst. A60, s61).
;
_refine_ls_abs_structure_Flack -0.15(8)
_refine_ls_extinction_method none
_refine_ls_goodness_of_fit_ref 1.11
_refine_ls_hydrogen_treatment constr
_refine_ls_matrix_type full
_refine_ls_number_constraints 0
_refine_ls_number_parameters 372
_refine_ls_number_reflns 15467
_refine_ls_number_restraints 419
_refine_ls_restrained_S_all 1.098
_refine_ls_R_factor_all 0.1581
_refine_ls_R_factor_gt 0.1314
_refine_ls_shift/su_max 0
_refine_ls_shift/su_mean 0
_refine_ls_structure_factor_coef Fsqd
_refine_ls_weighting_details 'w=1/[\s^2^(Fo^2^)+(0.2000P)^2^] where P=(Fo^2^+2Fc^2^)/3'
_refine_ls_weighting_scheme calc
_refine_ls_wR_factor_gt 0.3068
_refine_ls_wR_factor_ref 0.3302
_reflns_number_gt 11216
_reflns_number_total 15467
_reflns_threshold_expression 'I > 2\s(I)'
_cod_data_source_file c3dt51971f.txt
_cod_data_source_block shelx
_cod_database_code 7028383
_exptl_absorpt_correction_t_ave 0.2148

loop_
_symmetry_equiv_pos_as_xyz
'x, y, z'
'-y, x-y, z'
'-x+y, -x, z'
'x+2/3, y+1/3, z+1/3'
'-y+2/3, x-y+1/3, z+1/3'
'-x+y+2/3, -x+1/3, z+1/3'
'x+1/3, y+2/3, z+2/3'
'-y+1/3, x-y+2/3, z+2/3'
'-x+y+1/3, -x+2/3, z+2/3'

loop_
_atom_site_label
_atom_site_type_symbol
_atom_site_fract_x
_atom_site_fract_y
_atom_site_fract_z
_atom_site_U_iso_or_equiv
_atom_site_adp_type
_atom_site_occupancy
_atom_site_calc_flag
O5W O 0.117(11) -0.106(11) 0.088(7) 0.10(4) Uani 1 d
O6W O -0.057(17) 0.035(17) 0.059(12) 0.17(9) Uani 1 d
O7W O 0.790(8) 0.623(9) 0.299(6) 0.08(3) Uani 1 d
O8W O 0.162(12) 0.105(12) 0.951(9) 0.12(6) Uani 1 d
O9W O 0.248(7) 0.224(7) 0.787(5) 0.062(15) Uani 1 d
W1 W 0.1240(3) 0.0571(4) 0.24942(18) 0.0312(11) Uani 1 d
W2 W 0.0729(3) 0.1369(3) 0.52077(18) 0.0277(10) Uani 1 d
W3 W 0.1876(4) -0.0178(3) 0.3915(2) 0.0294(11) Uani 1 d
W4 W 0.1974(3) 0.1924(3) 0.39308(19) 0.0274(11) Uani 1 d
Si1 Si 0 0 0.392(3) 0.036(8) Uani 1 d
O1 O 0.098(6) 0.184(5) 0.593(4) 0.036(11) Uani 1 d
O2 O 0.167(5) 0.142(5) 0.310(4) 0.031(10) Uani 1 d
O3 O 0.159(5) 0.004(5) 0.310(4) 0.030(11) Uani 1 d
O4 O 0.203(5) 0.091(5) 0.192(3) 0.032(15) Uani 1 d
O5 O 0 0 0.312(6) 0.031(11) Uani 1 d
O6 O 0.285(5) -0.004(5) 0.380(4) 0.033(15) Uani 1 d
O7 O -0.047(5) 0.049(5) 0.528(3) 0.025(11) Uani 1 d
O8 O 0.212(4) 0.098(5) 0.408(3) 0.028(10) Uani 1 d
O9 O 0.305(5) 0.275(5) 0.382(4) 0.030(13) Uani 1 d
O10 O 0.050(5) 0.099(4) 0.416(3) 0.023(9) Uani 1 d
O11 O 0.138(5) 0.252(4) 0.380(3) 0.026(11) Uani 1 d
O12 O 0.045(5) -0.052(5) 0.217(3) 0.031(12) Uani 1 d
O13 O 0.170(5) -0.040(5) 0.481(4) 0.034(14) Uani 1 d
O14 O 0.182(5) 0.201(5) 0.483(3) 0.026(11) Uani 1 d
La1 La 0.1615(6) 0.2504(5) 0.7031(3) 0.046(2) Uani 1 d
O1W O 0.112(6) 0.355(6) 0.666(5) 0.050(15) Uani 1 d
O2W O 0.266(6) 0.392(7) 0.756(5) 0.054(15) Uani 1 d
N101 N 0.255(6) 0.203(7) 0.636(4) 0.040(11) Uani 1 d
C102 C 0.309(6) 0.248(6) 0.594(5) 0.036(15) Uani 1 d
C103 C 0.350(6) 0.227(7) 0.555(5) 0.029(15) Uani 1 d
H103 H 0.3892 0.2664 0.5253 0.035 Uiso 1 calc
C104 C 0.333(7) 0.140(7) 0.559(6) 0.033(17) Uani 1 d
O104 O 0.370(5) 0.108(6) 0.522(4) 0.042(19) Uani 1 d
H104 H 0.3322 0.0601 0.5076 0.063 Uiso 1 calc
C105 C 0.278(7) 0.088(8) 0.606(5) 0.032(16) Uani 1 d
H105 H 0.2687 0.0316 0.6128 0.038 Uiso 1 calc
C106 C 0.238(7) 0.119(8) 0.642(5) 0.036(14) Uani 1 d
C107 C 0.325(8) 0.342(7) 0.592(6) 0.045(17) Uani 1 d
O108 O 0.267(6) 0.346(6) 0.621(4) 0.040(11) Uani 1 d
O109 O 0.372(6) 0.396(6) 0.557(4) 0.049(19) Uani 1 d
C110 C 0.170(6) 0.064(6) 0.690(5) 0.041(15) Uani 1 d
O111 O 0.122(5) 0.095(5) 0.712(4) 0.045(11) Uani 1 d
O112 O 0.160(5) -0.009(4) 0.709(3) 0.032(14) Uani 1 d
Na1 Na 0 0 0.773(3) 0.045(10) Uani 1 d
O4W O -0.025(9) 0.084(9) 0.847(6) 0.09(3) Uani 1 d
O3W O 0.099(7) 0.303(7) 0.797(5) 0.064(17) Uani 1 d

loop_
_atom_site_aniso_label
_atom_site_aniso_U_11
_atom_site_aniso_U_22
_atom_site_aniso_U_33
_atom_site_aniso_U_23
_atom_site_aniso_U_13
_atom_site_aniso_U_12
O5W 0.10(6) 0.11(6) 0.10(6) 0.01(5) -0.01(4) 0.05(5)
O6W 0.17(10) 0.17(10) 0.18(10) 0.00(5) 0.00(5) 0.09(6)
O7W 0.08(5) 0.08(5) 0.08(5) -0.01(4) 0.00(4) 0.04(4)
O8W 0.12(7) 0.12(8) 0.12(8) 0.01(5) 0.01(5) 0.05(5)
O9W 0.06(3) 0.07(3) 0.04(2) 0.01(2) -0.01(2) 0.02(2)
W1 0.037(3) 0.036(3) 0.0196(18) 0.003(2) 0.0022(18) 0.018(2)
W2 0.032(2) 0.030(2) 0.0196(17) -0.0013(16) -0.003(2) 0.014(2)
W3 0.034(3) 0.035(3) 0.022(2) 0.005(2) 0.0042(19) 0.020(2)
W4 0.027(2) 0.030(2) 0.024(2) 0.0009(18) 0.0021(17) 0.013(2)
Si1 0.035(11) 0.035(11) 0.037(15) 0 0 0.018(5)
O1 0.04(2) 0.04(2) 0.032(13) -0.006(13) 0.001(14) 0.021(16)
O2 0.03(2) 0.038(19) 0.032(16) -0.004(15) 0.001(15) 0.020(15)
O3 0.03(2) 0.03(2) 0.030(17) 0.003(15) 0.003(16) 0.010(18)
O4 0.05(3) 0.02(3) 0.03(2) -0.01(2) 0.01(2) 0.02(2)
O5 0.031(14) 0.031(14) 0.031(17) 0 0 0.016(7)
O6 0.04(3) 0.04(3) 0.03(3) -0.01(3) 0.00(2) 0.02(3)
O7 0.030(18) 0.02(2) 0.03(2) 0.002(18) -0.002(16) 0.016(14)
O8 0.03(2) 0.032(17) 0.03(2) -0.002(15) 0.007(18) 0.019(17)
O9 0.029(18) 0.04(2) 0.03(3) -0.01(2) 0.00(2) 0.018(17)
O10 0.028(16) 0.025(17) 0.027(15) -0.002(15) -0.002(15) 0.021(14)
O11 0.03(2) 0.024(19) 0.03(2) -0.004(16) -0.004(18) 0.013(17)
O12 0.03(2) 0.04(2) 0.03(2) 0.001(17) 0.003(16) 0.020(15)
O13 0.04(3) 0.04(2) 0.028(17) -0.001(18) 0.003(18) 0.02(2)
O14 0.029(18) 0.03(2) 0.027(15) -0.003(15) -0.003(14) 0.021(16)
La1 0.060(5) 0.050(4) 0.022(3) -0.006(3) -0.004(3) 0.022(4)
O1W 0.04(3) 0.04(3) 0.06(3) -0.01(2) 0.00(2) 0.02(3)
O2W 0.04(3) 0.06(2) 0.06(3) -0.02(2) 0.00(2) 0.02(2)
N101 0.04(2) 0.037(18) 0.04(2) 0.000(16) -0.003(16) 0.017(17)
C102 0.04(3) 0.04(2) 0.03(3) -0.003(18) -0.005(19) 0.02(2)
C103 0.03(3) 0.03(2) 0.02(3) 0.007(19) -0.010(18) 0.01(2)
C104 0.03(3) 0.03(2) 0.04(3) 0.00(2) 0.004(19) 0.02(2)
O104 0.03(3) 0.05(4) 0.04(4) 0.00(3) 0.01(3) 0.02(3)
C105 0.03(3) 0.03(2) 0.03(3) 0.002(19) -0.001(19) 0.01(2)
C106 0.03(3) 0.04(2) 0.03(3) 0.004(18) -0.001(18) 0.014(19)
C107 0.05(3) 0.04(2) 0.04(3) 0.00(2) 0.00(2) 0.02(2)
O108 0.04(2) 0.048(18) 0.041(19) 0.008(16) -0.011(15) 0.027(15)
O109 0.06(4) 0.04(3) 0.04(3) 0.00(3) 0.00(3) 0.02(3)
C110 0.04(3) 0.04(2) 0.04(3) 0.00(2) 0.002(19) 0.015(19)
O111 0.05(2) 0.047(15) 0.04(2) 0.003(15) 0.004(15) 0.022(15)
O112 0.03(2) 0.04(2) 0.02(2) 0.003(18) -0.002(19) 0.013(18)
Na1 0.052(12) 0.052(12) 0.03(2) 0 0 0.026(6)
O4W 0.10(5) 0.09(5) 0.07(4) -0.01(3) 0.04(4) 0.04(4)
O3W 0.06(3) 0.06(3) 0.05(3) -0.03(3) 0.00(3) 0.02(3)

loop_
_atom_type_symbol
_atom_type_description
_atom_type_scat_dispersion_real
_atom_type_scat_dispersion_imag
_atom_type_scat_source
C C 0.0033 0.0016 'International Tables Vol C Tables 4.2.6.8 and 6.1.1.4'
H H 0 0 'International Tables Vol C Tables 4.2.6.8 and 6.1.1.4'
N N 0.0061 0.0033 'International Tables Vol C Tables 4.2.6.8 and 6.1.1.4'
O O 0.0106 0.006 'International Tables Vol C Tables 4.2.6.8 and 6.1.1.4'
Na Na 0.0362 0.0249 'International Tables Vol C Tables 4.2.6.8 and 6.1.1.4'
Si Si 0.0817 0.0704 'International Tables Vol C Tables 4.2.6.8 and 6.1.1.4'
La La -0.2871 2.4523 'International Tables Vol C Tables 4.2.6.8 and 6.1.1.4'
W W -0.849 6.8722 'International Tables Vol C Tables 4.2.6.8 and 6.1.1.4'

loop_
_geom_angle_atom_site_label_1
_geom_angle_atom_site_label_2
_geom_angle_atom_site_label_3
_geom_angle
_geom_angle_site_symmetry_1
_geom_angle_site_symmetry_3
O4 W1 O2 106(3) . .
O4 W1 O12 99(3) . .
O2 W1 O12 154(3) . .
O4 W1 O3 103(4) . .
O2 W1 O3 81(3) . .
O12 W1 O3 89(3) . .
O4 W1 O12 102(4) . 2
O2 W1 O12 92(3) . 2
O12 W1 O12 87(4) . 2
O3 W1 O12 155(3) . 2
O4 W1 O5 170(4) . .
O2 W1 O5 83(3) . .
O12 W1 O5 72(3) . .
O3 W1 O5 83(3) . .
O12 W1 O5 72(3) 2 .
O1 W2 O7 103(4) . 3
O1 W2 O14 98(4) . .
O7 W2 O14 87(3) 3 .
O1 W2 O13 99(4) . 2
O7 W2 O13 158(3) 3 2
O14 W2 O13 89(3) . 2
O1 W2 O7 104(4) . .
O7 W2 O7 86(4) 3 .
O14 W2 O7 158(3) . .
O13 W2 O7 90(3) 2 .
O1 W2 O10 169(3) . .
O7 W2 O10 85(3) 3 .
O14 W2 O10 76(3) . .
O13 W2 O10 73(3) 2 .
O7 W2 O10 83(3) . .
O6 W3 O3 102(4) . .
O6 W3 O11 103(4) . 3
O3 W3 O11 91(3) . 3
O6 W3 O13 103(4) . .
O3 W3 O13 155(3) . .
O11 W3 O13 87(3) 3 .
O6 W3 O8 102(3) . .
O3 W3 O8 83(3) . .
O11 W3 O8 154(3) 3 .
O13 W3 O8 89(3) . .
O6 W3 O10 173(3) . 3
O3 W3 O10 84(3) . 3
O11 W3 O10 72(3) 3 3
O13 W3 O10 72(3) . 3
O8 W3 O10 82(3) . 3
O9 W4 O8 101(3) . .
O9 W4 O11 101(3) . .
O8 W4 O11 157(3) . .
O9 W4 O2 102(3) . .
O8 W4 O2 82(3) . .
O11 W4 O2 92(3) . .
O9 W4 O14 101(3) . .
O8 W4 O14 89(3) . .
O11 W4 O14 88(3) . .
O2 W4 O14 156(3) . .
O9 W4 O10 171(3) . .
O8 W4 O10 86(3) . .
O11 W4 O10 71(3) . .
O2 W4 O10 84(3) . .
O14 W4 O10 73(3) . .
O10 Si1 O10 111(3) 3 .
O10 Si1 O10 111(3) 3 2
O10 Si1 O10 111(3) . 2
O10 Si1 O5 108(3) 3 .
O10 Si1 O5 108(3) . .
O10 Si1 O5 108(3) 2 .
W2 O1 La1 169(5) . .
W1 O2 W4 159(5) . .
W1 O3 W3 156(5) . .
Si1 O5 W1 124(2) . .
Si1 O5 W1 124(2) . 3
W1 O5 W1 91(3) . 3
Si1 O5 W1 124(2) . 2
W1 O5 W1 91(3) . 2
W1 O5 W1 91(3) 3 2
W2 O7 W2 152(4) 2 .
W4 O8 W3 153(4) . .
Si1 O10 W2 123(4) . .
Si1 O10 W3 127(4) . 2
W2 O10 W3 93(2) . 2
Si1 O10 W4 122(4) . .
W2 O10 W4 91(2) . .
W3 O10 W4 91(2) 2 .
W4 O11 W3 125(4) . 2
W1 O12 W1 125(4) . 3
W2 O13 W3 122(4) 3 .
W2 O14 W4 120(4) . .
O112 La1 O108 135(3) 2 .
O112 La1 O111 73(3) 2 .
O108 La1 O111 120(3) . .
O112 La1 O2W 130(3) 2 .
O108 La1 O2W 72(3) . .
O111 La1 O2W 137(3) . .
O112 La1 O9W 118(3) 2 .
O108 La1 O9W 106(3) . .
O111 La1 O9W 67(3) . .
O2W La1 O9W 70(4) . .
O112 La1 O1W 76(3) 2 .
O108 La1 O1W 73(3) . .
O111 La1 O1W 145(3) . .
O2W La1 O1W 76(3) . .
O9W La1 O1W 144(3) . .
O112 La1 O1 70(3) 2 .
O108 La1 O1 73(3) . .
O111 La1 O1 75(3) . .
O2W La1 O1 142(3) . .
O9W La1 O1 134(3) . .
O1W La1 O1 80(3) . .
O112 La1 N101 123(3) 2 .
O108 La1 N101 58(3) . .
O111 La1 N101 63(3) . .
O2W La1 N101 107(3) . .
O9W La1 N101 77(3) . .
O1W La1 N101 126(3) . .
O1 La1 N101 65(3) . .
O112 La1 O3W 68(3) 2 .
O108 La1 O3W 125(3) . .
O111 La1 O3W 114(3) . .
O2W La1 O3W 63(3) . .
O9W La1 O3W 87(4) . .
O1W La1 O3W 67(4) . .
O1 La1 O3W 132(3) . .
N101 La1 O3W 163(3) . .
O112 La1 Na1 50.1(18) 2 .
O108 La1 Na1 149(2) . .
O111 La1 Na1 29.7(18) . .
O2W La1 Na1 133(3) . .
O9W La1 Na1 73(3) . .
O1W La1 Na1 125(2) . .
O1 La1 Na1 85(2) . .
N101 La1 Na1 93(2) . .
O3W La1 Na1 86(3) . .
C102 N101 C106 116(10) . .
C102 N101 La1 125(8) . .
C106 N101 La1 118(8) . .
N101 C102 C103 129(10) . .
N101 C102 C107 112(10) . .
C103 C102 C107 119(10) . .
C102 C103 C104 117(10) . .
O104 C104 C105 119(10) . .
O104 C104 C103 124(10) . .
C105 C104 C103 117(10) . .
C106 C105 C104 119(10) . .
C105 C106 N101 122(10) . .
C105 C106 C110 123(10) . .
N101 C106 C110 115(10) . .
O109 C107 O108 124(10) . .
O109 C107 C102 125(10) . .
O108 C107 C102 110(10) . .
C107 O108 La1 133(8) . .
O112 C110 O111 122(6) . .
O112 C110 C106 121(8) . .
O111 C110 C106 117(8) . .
C110 O111 Na1 117(5) . .
C110 O111 La1 124(6) . .
Na1 O111 La1 119(3) . .
C110 O112 La1 151(7) . 3
O4W Na1 O4W 80(6) . 2
O4W Na1 O4W 80(6) . 3
O4W Na1 O4W 80(6) 2 3
O4W Na1 O111 159(4) . 3
O4W Na1 O111 82(5) 2 3
O4W Na1 O111 108(4) 3 3
O4W Na1 O111 82(4) . 2
O4W Na1 O111 108(4) 2 2
O4W Na1 O111 159(4) 3 2
O111 Na1 O111 93(4) 3 2
O4W Na1 O111 108(4) . .
O4W Na1 O111 159(4) 2 .
O4W Na1 O111 82(5) 3 .
O111 Na1 O111 93(4) 3 .
O111 Na1 O111 93(4) 2 .
O4W Na1 La1 88(4) . 2
O4W Na1 La1 79(3) 2 2
O4W Na1 La1 158(4) 3 2
O111 Na1 La1 76.7(18) 3 2
O111 Na1 La1 31.7(16) 2 2
O111 Na1 La1 120(3) . 2
O4W Na1 La1 158(4) . 3
O4W Na1 La1 88(4) 2 3
O4W Na1 La1 79(3) 3 3
O111 Na1 La1 31.7(16) 3 3
O111 Na1 La1 120(3) 2 3
O111 Na1 La1 76.7(18) . 3
La1 Na1 La1 108.4(10) 2 3
O4W Na1 La1 79(3) . .
O4W Na1 La1 158(4) 2 .
O4W Na1 La1 88(4) 3 .
O111 Na1 La1 120(3) 3 .
O111 Na1 La1 76.7(18) 2 .
O111 Na1 La1 31.7(16) . .
La1 Na1 La1 108.4(10) 2 .
La1 Na1 La1 108.4(10) 3 .

loop_
_geom_bond_atom_site_label_1
_geom_bond_atom_site_label_2
_geom_bond_distance
_geom_bond_site_symmetry_2
O9W La1 2.55(10) .
W1 O4 1.75(8) .
W1 O2 1.84(8) .
W1 O12 1.88(9) .
W1 O3 1.89(8) .
W1 O12 1.90(8) 2
W1 O5 2.34(7) .
W2 O1 1.69(7) .
W2 O7 1.87(8) 3
W2 O14 1.89(8) .
W2 O13 1.89(8) 2
W2 O7 1.94(8) .
W2 O10 2.30(6) .
W3 O6 1.67(8) .
W3 O3 1.89(8) .
W3 O11 1.90(7) 3
W3 O13 1.94(8) .
W3 O8 1.94(8) .
W3 O10 2.32(6) 3
W4 O9 1.77(8) .
W4 O8 1.86(8) .
W4 O11 1.88(7) .
W4 O2 1.93(8) .
W4 O14 1.95(7) .
W4 O10 2.37(7) .
Si1 O10 1.62(7) 3
Si1 O10 1.62(7) .
Si1 O10 1.62(7) 2
Si1 O5 1.71(14) .
O1 La1 2.62(8) .
O5 W1 2.34(7) 3
O5 W1 2.34(7) 2
O7 W2 1.87(8) 2
O10 W3 2.32(6) 2
O11 W3 1.90(7) 2
O12 W1 1.90(8) 3
O13 W2 1.89(8) 3
La1 O112 2.38(7) 2
La1 O108 2.51(9) .
La1 O111 2.53(7) .
La1 O2W 2.55(10) .
La1 O1W 2.57(10) .
La1 N101 2.65(11) .
La1 O3W 2.67(10) .
La1 Na1 4.22(3) .
N101 C102 1.27(16) .
N101 C106 1.39(17) .
C102 C103 1.28(17) .
C102 C107 1.57(5) .
C103 C104 1.44(16) .
C104 O104 1.32(15) .
C104 C105 1.39(16) .
C105 C106 1.34(17) .
C106 C110 1.52(14) .
C107 O109 1.17(15) .
C107 O108 1.24(16) .
C110 O112 1.30(5) .
C110 O111 1.31(5) .
O111 Na1 2.38(9) .
O112 La1 2.38(7) 3
Na1 O4W 2.37(13) .
Na1 O4W 2.37(13) 2
Na1 O4W 2.37(13) 3
Na1 O111 2.38(9) 3
Na1 O111 2.38(9) 2
Na1 La1 4.22(3) 2
Na1 La1 4.22(3) 3

loop_
_geom_hbond_atom_site_label_D
_geom_hbond_atom_site_label_H
_geom_hbond_atom_site_label_A
_geom_hbond_distance_DH
_geom_hbond_distance_HA
_geom_hbond_distance_DA
_geom_hbond_angle_DHA
O104 H104 O13 0.84 2.6 3.34(12) 146.4

loop_
_geom_torsion_atom_site_label_1
_geom_torsion_atom_site_label_2
_geom_torsion_atom_site_label_3
_geom_torsion_atom_site_label_4
_geom_torsion
_geom_torsion_site_symmetry_1
_geom_torsion_site_symmetry_4
O7 W2 O1 La1 4E1(3) 3 .
O14 W2 O1 La1 -5E1(3) . .
O13 W2 O1 La1 -14E1(3) 2 .
O7 W2 O1 La1 13E1(3) . .
O10 W2 O1 La1 -10E1(3) . .
O4 W1 O2 W4 -131(12) . .
O12 W1 O2 W4 38(17) . .
O3 W1 O2 W4 -30(12) . .
O12 W1 O2 W4 126(12) 2 .
O5 W1 O2 W4 54(12) . .
O4 W1 O3 W3 128(11) . .
O2 W1 O3 W3 24(11) . .
O12 W1 O3 W3 -132(11) . .
O12 W1 O3 W3 -50(16) 2 .
O5 W1 O3 W3 -61(11) . .
O6 W3 O3 W1 -125(11) . .
O11 W3 O3 W1 131(11) 3 .
O13 W3 O3 W1 48(16) . .
O8 W3 O3 W1 -24(11) . .
O10 W3 O3 W1 59(11) 3 .
O10 Si1 O5 W1 -58(3) 3 .
O10 Si1 O5 W1 62(3) . .
O10 Si1 O5 W1 -178(3) 2 .
O10 Si1 O5 W1 62(3) 3 3
O10 Si1 O5 W1 -178(3) . 3
O10 Si1 O5 W1 -58(3) 2 3
O10 Si1 O5 W1 -178(3) 3 2
O10 Si1 O5 W1 -58(3) . 2
O10 Si1 O5 W1 62(3) 2 2
O9 W4 O8 W3 -127(8) . .
O11 W4 O8 W3 48(13) . .
O2 W4 O8 W3 -26(8) . .
O14 W4 O8 W3 131(9) . .
O10 W4 O8 W3 58(9) . .
O10 Si1 O10 W2 -60(5) 3 .
O10 Si1 O10 W2 64(5) 2 .
O5 Si1 O10 W2 -178(3) . .
O10 Si1 O10 W3 175(3) 3 2
O10 Si1 O10 W3 -61(8) 2 2
O5 Si1 O10 W3 57(5) . 2
O10 Si1 O10 W4 55(7) 3 .
O10 Si1 O10 W4 179(3) 2 .
O5 Si1 O10 W4 -63(4) . .
O9 W4 O11 W3 -174(4) . 2
O8 W4 O11 W3 10(10) . 2
O2 W4 O11 W3 83(5) . 2
O14 W4 O11 W3 -73(4) . 2
O10 W4 O11 W3 0(3) . 2
O4 W1 O12 W1 -172(5) . 3
O2 W1 O12 W1 18(10) . 3
O3 W1 O12 W1 84(5) . 3
O12 W1 O12 W1 -70(5) 2 3
O5 W1 O12 W1 1(4) . 3
O1 W2 O14 W4 -170(4) . .
O7 W2 O14 W4 87(4) 3 .
O13 W2 O14 W4 -72(4) 2 .
O7 W2 O14 W4 16(10) . .
O10 W2 O14 W4 1(3) . .
C106 N101 C102 C103 0(6) . .
La1 N101 C102 C103 -172(5) . .
C106 N101 C102 C107 -180(8) . .
La1 N101 C102 C107 8(6) . .
N101 C102 C103 C104 0(6) . .
C107 C102 C103 C104 180(8) . .
C102 C103 C104 O104 179(8) . .
C102 C103 C104 C105 -3(11) . .
O104 C104 C105 C106 -177(10) . .
C103 C104 C105 C106 6(14) . .
C104 C105 C106 N101 -5(15) . .
C104 C105 C106 C110 174(9) . .
C102 N101 C106 C105 2(11) . .
La1 N101 C106 C105 175(8) . .
C102 N101 C106 C110 -177(6) . .
La1 N101 C106 C110 -4(10) . .
N101 C102 C107 O109 180(11) . .
C103 C102 C107 O109 0(14) . .
N101 C102 C107 O108 -16(10) . .
C103 C102 C107 O108 164(8) . .
O109 C107 O108 La1 -176(9) . .
C102 C107 O108 La1 19(14) . .
C105 C106 C110 O112 14(16) . .
N101 C106 C110 O112 -166(9) . .
C105 C106 C110 O111 -165(10) . .
N101 C106 C110 O111 14(14) . .
O112 C110 O111 Na1 -11(15) . .
C106 C110 O111 Na1 169(7) . .
O112 C110 O111 La1 162(8) . .
C106 C110 O111 La1 -18(14) . .
O111 C110 O112 La1 83(16) . 3
C106 C110 O112 La1 -97(14) . 3
